data_4002515
loop_
_publ_author_name
'Lambert, S.'
'Leligny, H.'
'Grebille, D.'
'Pelloquin, D.'
'Raveau, B.'

_publ_section_title
;
 Modulated distribution of differently ordered tetrahedral chains inthe
 brownmillerite structure
;
_journal_name_full 'Chemistry of Materials (1,1989-)'
_journal_page_first 1818
_journal_page_last 1826
_journal_volume 14
_journal_year 2002
_chemical_formula_sum 'Al0.763 Ca2 Co1.237 O5'
_chemical_name_systematic 'Ca2 Co1.237 Al0.763 O5'
_space_group_IT_number 46
_symmetry_space_group_name_Hall 'I 2 -2a'
_symmetry_space_group_name_H-M 'I m a 2'
_cell_angle_alpha 90
_cell_angle_beta 90
_cell_angle_gamma 90
_cell_formula_units_Z 4
_cell_length_a 14.7117
_cell_length_b 5.515
_cell_length_c 5.2813
_cell_volume 428.498
_citation_journal_id_ASTM CMATEX
_cod_data_source_file Lambert_CMATEX_2002_1117.cif
_cod_data_source_block Al0.763Ca2Co1.237O5
_cod_original_cell_volume 428.4984
_cod_database_code 4002515

loop_
_symmetry_equiv_pos_as_xyz
x,y,z
-x,-y,z
-x+1/2,y,z
x+1/2,-y,z
x+1/2,y+1/2,z+1/2
-x+1/2,-y+1/2,z+1/2
-x+1,y+1/2,z+1/2
x+1,-y+1/2,z+1/2

loop_
_atom_site_label
_atom_site_type_symbol
_atom_site_fract_x
_atom_site_fract_y
_atom_site_fract_z
_atom_site_occupancy
_atom_site_U_iso_or_equiv
Al2 Al+3 0.25 0.4349 0.046 0.601 0.0
O3 O-2 0.25 0.1301 0.1055 1 0.0
Co2 Co+3 0.25 0.4349 0.046 0.399 0.0
O1 O-2 0.01233 0.25 0.25 1 0.0
Ca1 Ca+2 0.10894 0.5254 0.5 1 0.0
Co1 Co+3 0 0 0.5 0.838 0.0
O2 O-2 0.1429 -0.0644 0.5 1 0.0
Al1 Al+3 0 0 0.5 0.162 0.0
